data_2219623
loop_
_publ_author_name
'Zhang, Dao-Peng'
'Wang, Hai-Long'
'Zhang, Li-Fang'
'Ni, Zhong-Hai'

_publ_section_title
;
 Bis(diethylenetriamine-\k^3^<i>N</i>,<i>N</i>',<i>N</i>'')nickel(II)
 bis(1,2-dicyanoethene-1,2-dithiolato-\k^2^<i>S</i>,<i>S</i>')nickel(II)
;
_journal_coeditor_code HY2151
_journal_issue 10
_journal_name_full 'Acta Crystallographica Section E'
_journal_page_first m1264
_journal_page_last m1265
_journal_paper_doi 10.1107/S1600536808028663
_journal_volume 64
_journal_year 2008
_chemical_formula_iupac '[Ni (C4 H13 N3)2] [Ni (C4 N2 S2)2]'
_chemical_formula_moiety 'C8 H26 N6 Ni 2+, C8 N4 Ni S4 2-'
_chemical_formula_sum 'C16 H26 N10 Ni2 S4'
_chemical_formula_weight 604.13
_chemical_name_systematic
;
Bis(diethylenetriamine-\k^3^N,N',N'')nickel(II)
bis(1,2-dicyanoethene-1,2-dithiolato-\k^2^S,S')nickel(II)
;
_space_group_IT_number 14
_symmetry_cell_setting monoclinic
_symmetry_space_group_name_Hall '-P 2yn'
_symmetry_space_group_name_H-M 'P 1 21/n 1'
_atom_sites_solution_hydrogens geom
_atom_sites_solution_primary direct
_atom_sites_solution_secondary difmap
_audit_creation_method SHELXL-97
_cell_angle_alpha 90.00
_cell_angle_beta 97.491(4)
_cell_angle_gamma 90.00
_cell_formula_units_Z 4
_cell_length_a 9.589(3)
_cell_length_b 16.910(5)
_cell_length_c 16.146(4)
_cell_measurement_reflns_used 3163
_cell_measurement_temperature 273(2)
_cell_measurement_theta_max 23.799
_cell_measurement_theta_min 2.346
_cell_volume 2595.7(13)
_computing_cell_refinement 'SAINT-Plus (Bruker, 2007)'
_computing_data_collection 'APEX2 (Bruker, 2007)'
_computing_data_reduction 'SAINT-Plus (Bruker, 2007)'
_computing_molecular_graphics 'SHELXTL (Sheldrick, 2008)'
_computing_publication_material 'SHELXTL (Sheldrick, 2008)'
_computing_structure_refinement 'SHELXL97 (Sheldrick, 2008)'
_computing_structure_solution 'SHELXS97 (Sheldrick, 2008)'
_diffrn_ambient_temperature 273(2)
_diffrn_measured_fraction_theta_full 0.996
_diffrn_measured_fraction_theta_max 0.996
_diffrn_measurement_device_type 'Bruker SMART APEXII CCD area-detector'
_diffrn_measurement_method '\f and \w scans'
_diffrn_radiation_monochromator graphite
_diffrn_radiation_source 'fine-focus sealed tube'
_diffrn_radiation_type MoK\a
_diffrn_radiation_wavelength 0.71073
_diffrn_reflns_av_R_equivalents 0.0368
_diffrn_reflns_av_sigmaI/netI 0.0488
_diffrn_reflns_limit_h_max 11
_diffrn_reflns_limit_h_min -11
_diffrn_reflns_limit_k_max 19
_diffrn_reflns_limit_k_min -20
_diffrn_reflns_limit_l_max 19
_diffrn_reflns_limit_l_min -17
_diffrn_reflns_number 13610
_diffrn_reflns_theta_full 26.00
_diffrn_reflns_theta_max 26.00
_diffrn_reflns_theta_min 2.34
_exptl_absorpt_coefficient_mu 1.797
_exptl_absorpt_correction_T_max 0.766
_exptl_absorpt_correction_T_min 0.717
_exptl_absorpt_correction_type multi-scan
_exptl_absorpt_process_details '(SADABS; Sheldrick, 1996)'
_exptl_crystal_colour blue
_exptl_crystal_density_diffrn 1.546
_exptl_crystal_density_method 'not measured'
_exptl_crystal_description block
_exptl_crystal_F_000 1248
_exptl_crystal_size_max 0.19
_exptl_crystal_size_mid 0.17
_exptl_crystal_size_min 0.15
_refine_diff_density_max 0.859
_refine_diff_density_min -0.261
_refine_ls_extinction_method none
_refine_ls_goodness_of_fit_ref 0.987
_refine_ls_hydrogen_treatment mixed
_refine_ls_matrix_type full
_refine_ls_number_parameters 329
_refine_ls_number_reflns 5065
_refine_ls_number_restraints 10
_refine_ls_restrained_S_all 0.986
_refine_ls_R_factor_all 0.0741
_refine_ls_R_factor_gt 0.0407
_refine_ls_shift/su_max 0.000
_refine_ls_shift/su_mean 0.000
_refine_ls_structure_factor_coef Fsqd
_refine_ls_weighting_details 'calc w=1/[\s^2^(Fo^2^)+(0.0580P)^2^] where P=(Fo^2^+2Fc^2^)/3'
_refine_ls_weighting_scheme calc
_refine_ls_wR_factor_gt 0.0928
_refine_ls_wR_factor_ref 0.1090
_reflns_number_gt 3393
_reflns_number_total 5065
_reflns_threshold_expression >2\s(I)
_cod_data_source_file hy2151.cif
_cod_data_source_block I
_cod_depositor_comments
;
The following automatic conversions were performed:
'_symmetry_cell_setting' value 'Monoclinic' changed to 'monoclinic'
according to '/home/saulius/struct/CIF-dictionaries/cif_core.dic'
dictionary named 'cif_core.dic' version 2.4.1 from 2010-06-29.

Automatic conversion script
Id: cif_fix_enum 1527 2010-12-29 10:47:43Z saulius 

The following automatic conversions were performed:

'_symmetry_cell_setting' value 'Monoclinic' changed to 'monoclinic'
according to /home/saulius/struct/CIF-dictionaries/cif_core.dic
dictionary named 'cif_core.dic' version 2.4.1 from 2010-06-29.

Automatic conversion script
Id: cif_fix_values 1715 2011-07-08 13:25:40Z adriana 
;
_cod_original_cell_volume 2595.8(13)
_cod_original_sg_symbol_H-M 'P 21/n'
_cod_database_code 2219623
_cod_database_fobs_code 2219623

loop_
_symmetry_equiv_pos_as_xyz
'x, y, z'
'-x+1/2, y+1/2, -z+1/2'
'-x, -y, -z'
'x-1/2, -y-1/2, z-1/2'

loop_
_atom_site_type_symbol
_atom_site_label
_atom_site_fract_x
_atom_site_fract_y
_atom_site_fract_z
_atom_site_U_iso_or_equiv
_atom_site_adp_type
_atom_site_calc_flag
_atom_site_refinement_flags
_atom_site_occupancy
Ni Ni1 0.72467(5) 0.23459(3) 0.01993(3) 0.04722(16) Uani d . 1
Ni Ni2 0.97276(5) 0.40148(3) 0.25321(3) 0.04194(15) Uani d . 1
S S1 0.78132(10) 0.13475(6) 0.10229(6) 0.0555(3) Uani d . 1
S S2 0.90403(11) 0.21706(7) -0.04639(7) 0.0638(3) Uani d . 1
S S3 0.52234(11) 0.23887(7) 0.06673(7) 0.0598(3) Uani d . 1
S S4 0.68871(10) 0.34610(6) -0.04535(7) 0.0576(3) Uani d . 1
N N1 1.0808(4) 0.0021(3) 0.1686(3) 0.0828(12) Uani d . 1
N N2 1.2281(4) 0.0992(2) -0.0397(2) 0.0727(11) Uani d . 1
N N3 0.1991(4) 0.3603(3) 0.0519(3) 0.0980(15) Uani d . 1
N N4 0.3914(5) 0.4842(3) -0.1113(3) 0.0902(13) Uani d . 1
N N5 0.7588(4) 0.4323(2) 0.2690(2) 0.0532(8) Uani d D 1
N N6 0.8844(4) 0.2901(2) 0.2388(2) 0.0573(9) Uani d D 1
N N7 1.1630(4) 0.3364(3) 0.2450(3) 0.0670(10) Uani d D 1
N N8 0.9396(4) 0.4370(2) 0.1246(2) 0.0551(9) Uani d D 1
N N9 1.0692(4) 0.5111(2) 0.2663(2) 0.0576(9) Uani d D 1
N N10 1.0222(4) 0.4021(3) 0.3870(2) 0.0552(9) Uani d D 1
C C1 0.9425(4) 0.1059(2) 0.0742(2) 0.0487(9) Uani d . 1
C C2 0.9942(4) 0.1410(2) 0.0098(2) 0.0498(9) Uani d . 1
C C3 0.4468(4) 0.3230(2) 0.0193(2) 0.0546(10) Uani d . 1
C C4 0.5168(4) 0.3686(2) -0.0311(2) 0.0532(10) Uani d . 1
C C5 1.0189(4) 0.0466(3) 0.1249(3) 0.0587(11) Uani d . 1
C C6 1.1252(4) 0.1169(3) -0.0162(2) 0.0564(11) Uani d . 1
C C7 0.3083(5) 0.3441(3) 0.0363(3) 0.0676(12) Uani d . 1
C C8 0.4494(5) 0.4331(3) -0.0751(3) 0.0656(12) Uani d . 1
C C9 0.6713(4) 0.3606(3) 0.2543(3) 0.0690(12) Uani d . 1
H H9C 0.6357 0.3564 0.1954 0.083 Uiso calc R 1
H H9B 0.5916 0.3639 0.2854 0.083 Uiso calc R 1
C C10 0.7577(5) 0.2887(3) 0.2815(3) 0.0711(13) Uani d . 1
H H10A 0.7841 0.2894 0.3416 0.085 Uiso calc R 1
H H10B 0.7039 0.2410 0.2668 0.085 Uiso calc R 1
C C11 0.9946(5) 0.2337(3) 0.2698(3) 0.0759(14) Uani d . 1
H H11A 0.9634 0.1802 0.2563 0.091 Uiso calc R 1
H H11B 1.0161 0.2381 0.3301 0.091 Uiso calc R 1
C C12 1.1225(6) 0.2523(3) 0.2293(3) 0.0850(16) Uani d . 1
H H12A 1.1994 0.2181 0.2518 0.102 Uiso calc R 1
H H12B 1.1030 0.2429 0.1696 0.102 Uiso calc R 1
C C13 1.0004(5) 0.5157(3) 0.1168(3) 0.0748(13) Uani d . 1
H H13A 0.9436 0.5450 0.0730 0.090 Uiso calc R 1
H H13B 1.0944 0.5106 0.1013 0.090 Uiso calc R 1
C C14 1.0069(5) 0.5602(3) 0.1974(3) 0.0748(13) Uani d . 1
H H14A 1.0627 0.6078 0.1945 0.090 Uiso calc R 1
H H14B 0.9129 0.5758 0.2066 0.090 Uiso calc R 1
C C15 1.0661(5) 0.5377(3) 0.3519(3) 0.0694(12) Uani d . 1
H H15A 0.9721 0.5556 0.3585 0.083 Uiso calc R 1
H H15B 1.1303 0.5818 0.3639 0.083 Uiso calc R 1
C C16 1.1076(5) 0.4719(3) 0.4112(2) 0.0704(13) Uani d . 1
H H16A 1.2063 0.4595 0.4109 0.084 Uiso calc R 1
H H16B 1.0943 0.4879 0.4674 0.084 Uiso calc R 1
H H8A 0.8544(16) 0.441(2) 0.101(2) 0.051(11) Uiso d D 1
H H8B 0.971(4) 0.4005(18) 0.095(2) 0.073(15) Uiso d D 1
H H7A 1.219(4) 0.352(3) 0.211(2) 0.090(17) Uiso d D 1
H H10C 0.944(3) 0.406(3) 0.408(3) 0.091(17) Uiso d D 1
H H5A 0.727(5) 0.4692(19) 0.235(2) 0.093(18) Uiso d D 1
H H6A 0.860(4) 0.281(2) 0.1865(8) 0.055(12) Uiso d D 1
H H7B 1.217(4) 0.341(3) 0.2916(17) 0.12(2) Uiso d D 1
H H10D 1.066(6) 0.362(3) 0.409(4) 0.16(3) Uiso d D 1
H H9A 1.1581(18) 0.503(4) 0.267(4) 0.16(3) Uiso d D 1
H H5B 0.769(5) 0.448(3) 0.3200(12) 0.101(18) Uiso d D 1

loop_
_atom_site_aniso_label
_atom_site_aniso_U_11
_atom_site_aniso_U_22
_atom_site_aniso_U_33
_atom_site_aniso_U_12
_atom_site_aniso_U_13
_atom_site_aniso_U_23
Ni1 0.0377(3) 0.0536(3) 0.0497(3) 0.0057(2) 0.0033(2) -0.0112(2)
Ni2 0.0429(3) 0.0502(3) 0.0324(2) -0.0003(2) 0.00373(19) -0.0015(2)
S1 0.0412(5) 0.0638(7) 0.0642(6) 0.0081(5) 0.0164(5) -0.0001(5)
S2 0.0514(6) 0.0822(8) 0.0599(6) 0.0189(6) 0.0160(5) 0.0104(6)
S3 0.0503(6) 0.0652(7) 0.0663(7) 0.0126(5) 0.0161(5) -0.0012(5)
S4 0.0451(6) 0.0601(7) 0.0667(7) 0.0028(5) 0.0040(5) -0.0026(5)
N1 0.062(2) 0.098(3) 0.093(3) 0.027(2) 0.024(2) 0.027(2)
N2 0.055(2) 0.110(3) 0.055(2) 0.029(2) 0.0172(18) 0.016(2)
N3 0.078(3) 0.134(4) 0.089(3) 0.048(3) 0.038(2) 0.009(3)
N4 0.097(3) 0.094(3) 0.077(3) 0.032(3) 0.000(2) 0.008(2)
N5 0.048(2) 0.067(2) 0.044(2) 0.0015(18) 0.0033(16) -0.0034(19)
N6 0.067(2) 0.056(2) 0.047(2) -0.0026(18) -0.0011(18) -0.0019(17)
N7 0.055(2) 0.087(3) 0.059(2) 0.014(2) 0.008(2) -0.003(2)
N8 0.048(2) 0.077(3) 0.0393(19) 0.014(2) 0.0049(16) 0.0003(18)
N9 0.065(2) 0.059(2) 0.051(2) -0.0045(19) 0.0138(17) -0.0004(17)
N10 0.042(2) 0.087(3) 0.0367(17) -0.009(2) 0.0043(15) -0.0018(18)
C1 0.037(2) 0.058(3) 0.051(2) 0.0068(18) 0.0077(17) -0.0086(19)
C2 0.037(2) 0.064(3) 0.049(2) 0.0069(19) 0.0053(17) -0.0067(19)
C3 0.048(2) 0.068(3) 0.047(2) 0.017(2) 0.0024(18) -0.016(2)
C4 0.050(2) 0.058(3) 0.049(2) 0.013(2) -0.0017(18) -0.013(2)
C5 0.043(2) 0.073(3) 0.063(3) 0.007(2) 0.020(2) 0.002(2)
C6 0.051(2) 0.076(3) 0.043(2) 0.016(2) 0.0078(18) 0.006(2)
C7 0.064(3) 0.087(3) 0.053(3) 0.025(3) 0.014(2) -0.003(2)
C8 0.063(3) 0.077(3) 0.054(3) 0.018(2) -0.003(2) -0.005(2)
C9 0.048(2) 0.092(4) 0.067(3) -0.018(3) 0.006(2) -0.014(3)
C10 0.073(3) 0.070(3) 0.071(3) -0.026(3) 0.014(2) -0.002(2)
C11 0.093(4) 0.057(3) 0.073(3) 0.009(3) -0.009(3) 0.008(2)
C12 0.096(4) 0.072(4) 0.082(3) 0.032(3) -0.005(3) -0.009(3)
C13 0.090(3) 0.081(4) 0.056(3) 0.004(3) 0.021(2) 0.023(2)
C14 0.087(4) 0.052(3) 0.085(3) -0.001(2) 0.012(3) 0.008(2)
C15 0.070(3) 0.067(3) 0.071(3) -0.005(2) 0.010(2) -0.028(2)
C16 0.066(3) 0.100(4) 0.045(2) -0.025(3) 0.006(2) -0.013(2)

loop_
_atom_type_symbol
_atom_type_description
_atom_type_scat_dispersion_real
_atom_type_scat_dispersion_imag
_atom_type_scat_source
C C 0.0033 0.0016 'International Tables Vol C Tables 4.2.6.8 and 6.1.1.4'
H H 0.0000 0.0000 'International Tables Vol C Tables 4.2.6.8 and 6.1.1.4'
N N 0.0061 0.0033 'International Tables Vol C Tables 4.2.6.8 and 6.1.1.4'
S S 0.1246 0.1234 'International Tables Vol C Tables 4.2.6.8 and 6.1.1.4'
Ni Ni 0.3393 1.1124 'International Tables Vol C Tables 4.2.6.8 and 6.1.1.4'

loop_
_geom_angle_atom_site_label_1
_geom_angle_atom_site_label_2
_geom_angle_atom_site_label_3
_geom_angle
_geom_angle_publ_flag
S2 Ni1 S4 87.98(5) y
S2 Ni1 S3 168.77(5) y
S4 Ni1 S3 92.72(4) y
S2 Ni1 S1 92.58(4) y
S4 Ni1 S1 170.10(4) y
S3 Ni1 S1 88.65(4) y
N6 Ni2 N9 177.56(15) y
N6 Ni2 N8 98.00(14) y
N9 Ni2 N8 81.73(14) y
N6 Ni2 N7 82.24(16) y
N9 Ni2 N7 95.37(17) y
N8 Ni2 N7 95.96(15) y
N6 Ni2 N10 98.69(14) y
N9 Ni2 N10 81.72(14) y
N8 Ni2 N10 163.04(16) y
N7 Ni2 N10 89.25(16) y
N6 Ni2 N5 81.47(14) y
N9 Ni2 N5 100.96(15) y
N8 Ni2 N5 91.32(13) y
N7 Ni2 N5 162.93(16) y
N10 Ni2 N5 88.20(14) y
C1 S1 Ni1 102.61(14) ?
C2 S2 Ni1 102.53(13) ?
C3 S3 Ni1 102.40(15) ?
C4 S4 Ni1 102.68(15) ?
C9 N5 Ni2 108.1(3) ?
C9 N5 H5A 110(3) ?
Ni2 N5 H5A 111(3) ?
C9 N5 H5B 114(3) ?
Ni2 N5 H5B 101(3) ?
H5A N5 H5B 112(5) ?
C11 N6 C10 115.5(4) ?
C11 N6 Ni2 106.8(3) ?
C10 N6 Ni2 108.3(3) ?
C11 N6 H6A 108(3) ?
C10 N6 H6A 109(3) ?
Ni2 N6 H6A 109(3) ?
C12 N7 Ni2 107.2(3) ?
C12 N7 H7A 110(3) ?
Ni2 N7 H7A 120(3) ?
C12 N7 H7B 110(4) ?
Ni2 N7 H7B 109(4) ?
H7A N7 H7B 100(5) ?
C13 N8 Ni2 109.1(3) ?
C13 N8 H8A 105(3) ?
Ni2 N8 H8A 118(2) ?
C13 N8 H8B 116(3) ?
Ni2 N8 H8B 108(3) ?
H8A N8 H8B 101(4) ?
C14 N9 C15 119.5(4) ?
C14 N9 Ni2 107.4(3) ?
C15 N9 Ni2 108.0(3) ?
C14 N9 H9A 114(4) ?
C15 N9 H9A 100(4) ?
Ni2 N9 H9A 107(5) ?
C16 N10 Ni2 108.4(3) ?
C16 N10 H10C 108(3) ?
Ni2 N10 H10C 108(3) ?
C16 N10 H10D 108(5) ?
Ni2 N10 H10D 117(5) ?
H10C N10 H10D 107(5) ?
C2 C1 C5 122.5(3) ?
C2 C1 S1 120.5(3) ?
C5 C1 S1 117.0(3) ?
C1 C2 C6 121.7(4) ?
C1 C2 S2 121.4(3) ?
C6 C2 S2 116.9(3) ?
C4 C3 C7 121.0(4) ?
C4 C3 S3 121.4(3) ?
C7 C3 S3 117.7(3) ?
C3 C4 C8 120.7(4) ?
C3 C4 S4 120.5(3) ?
C8 C4 S4 118.8(3) ?
N1 C5 C1 176.5(5) ?
N2 C6 C2 177.4(4) ?
N3 C7 C3 178.2(5) ?
N4 C8 C4 178.1(5) ?
N5 C9 C10 109.7(3) ?
N5 C9 H9C 109.7 ?
C10 C9 H9C 109.7 ?
N5 C9 H9B 109.7 ?
C10 C9 H9B 109.7 ?
H9C C9 H9B 108.2 ?
N6 C10 C9 107.8(3) ?
N6 C10 H10A 110.1 ?
C9 C10 H10A 110.1 ?
N6 C10 H10B 110.1 ?
C9 C10 H10B 110.1 ?
H10A C10 H10B 108.5 ?
N6 C11 C12 108.0(4) ?
N6 C11 H11A 110.1 ?
C12 C11 H11A 110.1 ?
N6 C11 H11B 110.1 ?
C12 C11 H11B 110.1 ?
H11A C11 H11B 108.4 ?
N7 C12 C11 109.7(4) ?
N7 C12 H12A 109.7 ?
C11 C12 H12A 109.7 ?
N7 C12 H12B 109.7 ?
C11 C12 H12B 109.7 ?
H12A C12 H12B 108.2 ?
N8 C13 C14 110.7(3) ?
N8 C13 H13A 109.5 ?
C14 C13 H13A 109.5 ?
N8 C13 H13B 109.5 ?
C14 C13 H13B 109.5 ?
H13A C13 H13B 108.1 ?
N9 C14 C13 110.2(4) ?
N9 C14 H14A 109.6 ?
C13 C14 H14A 109.6 ?
N9 C14 H14B 109.6 ?
C13 C14 H14B 109.6 ?
H14A C14 H14B 108.1 ?
N9 C15 C16 110.1(4) ?
N9 C15 H15A 109.6 ?
C16 C15 H15A 109.6 ?
N9 C15 H15B 109.6 ?
C16 C15 H15B 109.6 ?
H15A C15 H15B 108.2 ?
N10 C16 C15 109.8(3) ?
N10 C16 H16A 109.7 ?
C15 C16 H16A 109.7 ?
N10 C16 H16B 109.7 ?
C15 C16 H16B 109.7 ?
H16A C16 H16B 108.2 ?

loop_
_geom_bond_atom_site_label_1
_geom_bond_atom_site_label_2
_geom_bond_distance
_geom_bond_publ_flag
Ni1 S1 2.1739(12) y
Ni1 S2 2.1617(12) y
Ni1 S3 2.1732(12) y
Ni1 S4 2.1658(12) y
Ni2 N5 2.164(3) y
Ni2 N6 2.065(3) y
Ni2 N7 2.150(4) y
Ni2 N8 2.145(3) y
Ni2 N9 2.071(4) y
Ni2 N10 2.151(3) y
S1 C1 1.737(4) ?
S2 C2 1.738(4) ?
S3 C3 1.730(4) ?
S4 C4 1.737(4) ?
N1 C5 1.144(5) ?
N2 C6 1.143(5) ?
N3 C7 1.141(5) ?
N4 C8 1.146(5) ?
N5 C9 1.477(5) ?
N5 H5A 0.86(3) ?
N5 H5B 0.86(3) ?
N6 C11 1.463(5) ?
N6 C10 1.473(5) ?
N6 H6A 0.86(2) ?
N7 C12 1.486(6) ?
N7 H7A 0.86(4) ?
N7 H7B 0.86(4) ?
N8 C13 1.466(6) ?
N8 H8A 0.86(3) ?
N8 H8B 0.86(3) ?
N9 C14 1.453(5) ?
N9 C15 1.456(5) ?
N9 H9A 0.86(3) ?
N10 C16 1.461(5) ?
N10 H10C 0.87(3) ?
N10 H10D 0.85(6) ?
C1 C2 1.347(5) ?
C1 C5 1.434(6) ?
C2 C6 1.434(5) ?
C3 C4 1.359(6) ?
C3 C7 1.436(5) ?
C4 C8 1.412(6) ?
C9 C10 1.505(6) ?
C9 H9C 0.9700 ?
C9 H9B 0.9700 ?
C10 H10A 0.9700 ?
C10 H10B 0.9700 ?
C11 C12 1.497(7) ?
C11 H11A 0.9700 ?
C11 H11B 0.9700 ?
C12 H12A 0.9700 ?
C12 H12B 0.9700 ?
C13 C14 1.497(6) ?
C13 H13A 0.9700 ?
C13 H13B 0.9700 ?
C14 H14A 0.9700 ?
C14 H14B 0.9700 ?
C15 C16 1.488(6) ?
C15 H15A 0.9700 ?
C15 H15B 0.9700 ?
C16 H16A 0.9700 ?
C16 H16B 0.9700 ?

loop_
_geom_hbond_atom_site_label_D
_geom_hbond_atom_site_label_H
_geom_hbond_atom_site_label_A
_geom_hbond_site_symmetry_A
_geom_hbond_distance_DH
_geom_hbond_distance_HA
_geom_hbond_distance_DA
_geom_hbond_angle_DHA
_geom_hbond_publ_flag
N5 H5A N4 3_665 0.86(3) 2.30(4) 3.098(6) 154(3) y
N5 H5B N2 4_566 0.86(3) 2.48(3) 3.186(5) 140(4) y
N7 H7A N3 1_655 0.86(4) 2.56(3) 3.207(7) 134(3) y
N8 H8B N3 1_655 0.86(3) 2.48(4) 3.164(6) 138(3) y
N9 H9A N1 2_755 0.86(2) 2.58(3) 3.387(6) 156(5) y
N10 H10C N2 4_566 0.87(3) 2.34(3) 3.198(5) 173(5) y
